data_2205946
loop_
_publ_author_name
'Wu, Wen-Yuan'
'Liang, Xiao-Qiang'
'Li, Yi-Zhi'

_publ_section_title
;
NiZn~2~(PO~4~)~2~.4H~2~O, a nickel-doped modification of hopeite
;
_journal_issue 6
_journal_name_full 'Acta Crystallographica, Section E'
_journal_page_first i108
_journal_page_last i110
_journal_paper_doi 10.1107/S160053680501408X
_journal_volume 61
_journal_year 2005
_chemical_formula_iupac 'Ni Zn2 (P O4)2 , 4H2 O'
_chemical_formula_moiety 'H8 Ni O12 P2 Zn2'
_chemical_formula_sum 'H8 Ni O12 P2 Zn2'
_chemical_formula_weight 451.45
_chemical_name_systematic
;
nickel zinc phosphate tetrahydrate
;
_space_group_IT_number 62
_space_group_name_Hall '-P 2ac 2n'
_space_group_name_H-M_alt 'P n m a'
_symmetry_cell_setting orthorhombic
_symmetry_space_group_name_Hall '-P 2ac 2n'
_symmetry_space_group_name_H-M 'P n m a'
_atom_sites_solution_hydrogens geom
_atom_sites_solution_primary direct
_atom_sites_solution_secondary difmap
_audit_creation_method SHELXL97
_cell_angle_alpha 90.00
_cell_angle_beta 90.00
_cell_angle_gamma 90.00
_cell_formula_units_Z 4
_cell_length_a 10.562(3)
_cell_length_b 18.224(5)
_cell_length_c 5.0133(15)
_cell_measurement_reflns_used 879
_cell_measurement_temperature 293(2)
_cell_measurement_theta_max 27.987
_cell_measurement_theta_min 2.952
_cell_volume 965.0(5)
_computing_cell_refinement SMART
_computing_data_collection 'SMART (Bruker, 2000)'
_computing_data_reduction 'SAINT (Bruker, 2000)'
_computing_molecular_graphics 'SHELXTL and DIAMOND (Brandenburg, 1999)'
_computing_publication_material SHELXTL
_computing_structure_refinement SHELXTL
_computing_structure_solution 'SHELXTL (Bruker, 2000)'
_diffrn_ambient_temperature 293(2)
_diffrn_measured_fraction_theta_full 0.999
_diffrn_measured_fraction_theta_max 0.999
_diffrn_measurement_device_type 'Bruker SMART APEX CCD'
_diffrn_measurement_method \w
_diffrn_radiation_monochromator graphite
_diffrn_radiation_source 'fine-focus sealed tube'
_diffrn_radiation_type MoK\a
_diffrn_radiation_wavelength 0.71073
_diffrn_reflns_av_R_equivalents 0.0316
_diffrn_reflns_av_sigmaI/netI 0.0326
_diffrn_reflns_limit_h_max 12
_diffrn_reflns_limit_h_min -12
_diffrn_reflns_limit_k_max 16
_diffrn_reflns_limit_k_min -22
_diffrn_reflns_limit_l_max 6
_diffrn_reflns_limit_l_min -5
_diffrn_reflns_number 4584
_diffrn_reflns_theta_full 25.98
_diffrn_reflns_theta_max 25.98
_diffrn_reflns_theta_min 2.24
_exptl_absorpt_coefficient_mu 7.256
_exptl_absorpt_correction_T_max 0.42
_exptl_absorpt_correction_T_min 0.31
_exptl_absorpt_correction_type multi-scan
_exptl_absorpt_process_details '(SADABS; Bruker, 2000)'
_exptl_crystal_colour green
_exptl_crystal_density_diffrn 3.107
_exptl_crystal_density_method 'not measured'
_exptl_crystal_description rod
_exptl_crystal_F_000 888
_exptl_crystal_size_max 0.20
_exptl_crystal_size_mid 0.14
_exptl_crystal_size_min 0.12
_refine_diff_density_max 0.545
_refine_diff_density_min -0.977
_refine_ls_extinction_method none
_refine_ls_goodness_of_fit_ref 1.079
_refine_ls_hydrogen_treatment constr
_refine_ls_matrix_type full
_refine_ls_number_parameters 83
_refine_ls_number_reflns 979
_refine_ls_number_restraints 0
_refine_ls_restrained_S_all 1.079
_refine_ls_R_factor_all 0.0361
_refine_ls_R_factor_gt 0.0273
_refine_ls_shift/su_max 0.001
_refine_ls_shift/su_mean 0.000
_refine_ls_structure_factor_coef Fsqd
_refine_ls_weighting_details 'calc w = 1/[\s^2^(Fo^2^)+(0.028P)^2^] where P = (Fo^2^+2Fc^2^)/3'
_refine_ls_weighting_scheme calc
_refine_ls_wR_factor_gt 0.0561
_refine_ls_wR_factor_ref 0.0571
_reflns_number_gt 795
_reflns_number_total 979
_reflns_threshold_expression I>2\s(I)
_cod_data_source_file hb6193.cif
_cod_depositor_comments
;
The following automatic conversions were performed:
'_symmetry_cell_setting' value 'Orthorhombic' changed to 'orthorhombic'
according to '/home/saulius/struct/CIF-dictionaries/cif_core.dic'
dictionary named 'cif_core.dic' version 2.4.1 from 2010-06-29.

Automatic conversion script
Id: cif_fix_enum 1527 2010-12-29 10:47:43Z saulius 
;
_cod_database_code 2205946

loop_
_symmetry_equiv_pos_as_xyz
'x, y, z'
'-x+1/2, -y, z+1/2'
'-x, y+1/2, -z'
'x+1/2, -y+1/2, -z+1/2'
'-x, -y, -z'
'x-1/2, y, -z-1/2'
'x, -y-1/2, z'
'-x-1/2, y-1/2, z-1/2'

loop_
_atom_site_label
_atom_site_fract_x
_atom_site_fract_y
_atom_site_fract_z
_atom_site_U_iso_or_equiv
_atom_site_adp_type
_atom_site_calc_flag
_atom_site_refinement_flags
_atom_site_occupancy
_atom_site_type_symbol
Ni1 0.76300(6) 0.7500 0.42935(13) 0.01324(17) Uani d S 1 Ni
Zn1 1.14248(4) 0.50075(2) 0.20754(8) 0.01493(13) Uani d . 1 Zn
P1 0.89707(9) 0.59469(5) 0.27509(18) 0.0134(2) Uani d . 1 P
O1 0.8600(3) 0.67313(15) 0.2154(5) 0.0211(6) Uani d . 1 O
O2 1.0258(3) 0.57895(14) 0.1426(6) 0.0241(7) Uani d . 1 O
O3 1.0996(3) 0.41985(14) 0.4278(5) 0.0242(6) Uani d . 1 O
O4 1.1973(3) 0.45994(15) -0.1417(5) 0.0180(5) Uani d . 1 O
O1W 0.8956(4) 0.7500 0.7392(7) 0.0221(9) Uani d S 1 O
H1W 0.8739 0.7795 0.8539 0.033 Uiso calc R 1 H
O2W 0.6159(4) 0.7500 0.1516(8) 0.0277(10) Uani d S 1 O
H2W 0.5714 0.7871 0.1097 0.042 Uiso d R 1 H
O3W 0.6643(3) 0.66989(16) 0.6645(5) 0.0264(7) Uani d . 1 O
H3W1 0.6520 0.6263 0.5604 0.040 Uiso d R 1 H
H3W2 0.7135 0.6583 0.8200 0.040 Uiso d R 1 H

loop_
_atom_site_aniso_label
_atom_site_aniso_U_11
_atom_site_aniso_U_22
_atom_site_aniso_U_33
_atom_site_aniso_U_12
_atom_site_aniso_U_13
_atom_site_aniso_U_23
Ni1 0.0179(3) 0.0151(3) 0.0067(3) 0.000 0.0008(2) 0.000
Zn1 0.0214(2) 0.0162(2) 0.0072(2) 0.00020(17) -0.00014(15) 0.00087(18)
P1 0.0236(5) 0.0092(5) 0.0074(4) -0.0005(4) 0.0003(3) 0.0008(3)
O1 0.0389(17) 0.0152(13) 0.0091(12) 0.0088(12) 0.0046(11) 0.0017(11)
O2 0.0265(16) 0.0161(13) 0.0297(16) 0.0020(11) 0.0035(12) 0.0047(11)
O3 0.0349(16) 0.0227(14) 0.0151(14) -0.0127(11) -0.0066(12) 0.0048(12)
O4 0.0218(14) 0.0209(13) 0.0112(12) -0.0051(11) 0.0027(10) -0.0034(10)
O1W 0.028(2) 0.029(2) 0.0098(19) 0.000 -0.0023(15) 0.000
O2W 0.020(2) 0.035(2) 0.028(2) 0.000 -0.0051(17) 0.000
O3W 0.0297(16) 0.0267(15) 0.0229(17) -0.0048(12) -0.0003(11) -0.0009(12)

loop_
_atom_type_symbol
_atom_type_description
_atom_type_scat_dispersion_real
_atom_type_scat_dispersion_imag
_atom_type_scat_source
O O 0.0106 0.0060 'International Tables Vol C Tables 4.2.6.8 and 6.1.1.4'
H H 0.0000 0.0000 'International Tables Vol C Tables 4.2.6.8 and 6.1.1.4'
P P 0.1023 0.0942 'International Tables Vol C Tables 4.2.6.8 and 6.1.1.4'
Ni Ni 0.3393 1.1124 'International Tables Vol C Tables 4.2.6.8 and 6.1.1.4'
Zn Zn 0.2839 1.4301 'International Tables Vol C Tables 4.2.6.8 and 6.1.1.4'

loop_
_geom_angle_atom_site_label_1
_geom_angle_atom_site_label_2
_geom_angle_atom_site_label_3
_geom_angle_site_symmetry_1
_geom_angle_site_symmetry_3
_geom_angle
_geom_angle_publ_flag
O1 Ni1 O1 . 7_575 86.75(16) ?
O1 Ni1 O2W . . 91.32(12) ?
O1 Ni1 O2W 7_575 . 91.32(12) ?
O1 Ni1 O1W . . 93.11(12) ?
O1 Ni1 O1W 7_575 . 93.11(12) ?
O2W Ni1 O1W . . 173.91(16) ?
O1 Ni1 O3W . 7_575 178.31(11) ?
O1 Ni1 O3W 7_575 7_575 93.74(11) ?
O2W Ni1 O3W . 7_575 90.29(11) ?
O1W Ni1 O3W . 7_575 85.25(11) ?
O1 Ni1 O3W . . 93.74(11) ?
O1 Ni1 O3W 7_575 . 178.31(11) ?
O2W Ni1 O3W . . 90.29(11) ?
O1W Ni1 O3W . . 85.25(11) ?
O3W Ni1 O3W 7_575 . 85.72(16) ?
O3 Zn1 O2 . . 121.64(12) ?
O3 Zn1 O4 . 2_765 105.19(11) ?
O2 Zn1 O4 . 2_765 110.19(11) ?
O3 Zn1 O4 . . 106.94(12) ?
O2 Zn1 O4 . . 108.46(12) ?
O4 Zn1 O4 2_765 . 102.81(7) ?
O1 P1 O3 . 5_766 111.48(15) ?
O1 P1 O2 . . 108.64(15) ?
O3 P1 O2 5_766 . 111.82(16) ?
O1 P1 O4 . 5_765 110.68(17) ?
O3 P1 O4 5_766 5_765 108.96(14) ?
O2 P1 O4 . 5_765 105.10(16) ?
P1 O1 Ni1 . . 132.49(15) y
P1 O2 Zn1 . . 129.38(16) y
P1 O3 Zn1 5_766 . 134.72(17) y
P1 O4 Zn1 5_765 2_764 127.70(14) y
P1 O4 Zn1 5_765 . 115.48(14) y
Zn1 O4 Zn1 2_764 . 116.62(13) y

loop_
_geom_bond_atom_site_label_1
_geom_bond_atom_site_label_2
_geom_bond_site_symmetry_2
_geom_bond_distance
_geom_bond_publ_flag
Ni1 O1 . 2.040(3) y
Ni1 O1 7_575 2.040(3) ?
Ni1 O2W . 2.087(4) y
Ni1 O1W . 2.092(4) y
Ni1 O3W 7_575 2.146(3) ?
Ni1 O3W . 2.146(3) y
Zn1 O3 . 1.897(3) y
Zn1 O2 . 1.912(3) y
Zn1 O4 2_765 1.987(3) y
Zn1 O4 . 1.989(2) y
P1 O1 . 1.512(3) y
P1 O3 5_766 1.513(3) y
P1 O2 . 1.540(3) y
P1 O4 5_765 1.559(3) y
O3 P1 5_766 1.513(3) ?
O4 P1 5_765 1.559(3) ?
O4 Zn1 2_764 1.987(3) ?

loop_
_geom_hbond_atom_site_label_D
_geom_hbond_atom_site_label_H
_geom_hbond_atom_site_label_A
_geom_hbond_site_symmetry_A
_geom_hbond_distance_DH
_geom_hbond_distance_HA
_geom_hbond_distance_DA
_geom_hbond_angle_DHA
O1W H1W O1 7_576 0.82 2.01 2.794(4) 159
O2W H2W O1 4_465 0.85 2.51 3.117(5) 130
O3W H3W1 O2 6_556 0.96 1.89 2.694(4) 140
O3W H3W2 O1 1_556 0.96 2.53 3.450(4) 161
